data_9014255
loop_
_publ_author_name
'Larson, A. C.'
'Cromer, D. T.'

_publ_section_title
;
 Refinement of the alum structures. III. X-ray study of the a alums,
 K, Rb and NH4Al(SO4)2*12H2O
;
_journal_name_full 'Acta Crystallographica'
_journal_page_first 793
_journal_page_last 800
_journal_paper_doi 10.1107/S0365110X67001586
_journal_volume 22
_journal_year 1967
_chemical_compound_source Synthetic
_chemical_formula_sum 'Al H24 K1.3 O20 S2'
_chemical_name_mineral Alum-(K)
_space_group_IT_number 205
_symmetry_space_group_name_Hall '-P 2ac 2ab 3'
_symmetry_space_group_name_H-M 'P a -3'
_cell_angle_alpha 90
_cell_angle_beta 90
_cell_angle_gamma 90
_cell_formula_units_Z 4
_cell_length_a 12.157
_cell_length_b 12.157
_cell_length_c 12.157
_cell_volume 1796.715
_database_code_amcsd 0019046
_exptl_crystal_density_diffrn 1.797
_cod_original_sg_symbol_H-M 'P a 3'
_cod_original_formula_sum 'K1.3 Al S2 O20 H24'
_cod_database_code 9014255

loop_
_space_group_symop_operation_xyz
x,y,z
1/2+z,x,1/2-y
z,1/2-x,1/2+y
1/2-z,1/2+x,y
-z,-x,-y
1/2+y,1/2-z,-x
1/2-y,-z,1/2+x
-y,1/2+z,1/2-x
y,z,x
x,1/2-y,1/2+z
1/2-x,1/2+y,z
1/2+x,y,1/2-z
-x,-y,-z
1/2-z,-x,1/2+y
-z,1/2+x,1/2-y
1/2+z,1/2-x,-y
z,x,y
1/2-y,1/2+z,x
1/2+y,z,1/2-x
y,1/2-z,1/2+x
-y,-z,-x
-x,1/2+y,1/2-z
1/2+x,1/2-y,-z
1/2-x,-y,1/2+z

loop_
_atom_site_aniso_label
_atom_site_aniso_U_11
_atom_site_aniso_U_22
_atom_site_aniso_U_33
_atom_site_aniso_U_12
_atom_site_aniso_U_13
_atom_site_aniso_U_23
Al 0.01722 0.01722 0.01722 0.01048 0.01048 0.01048
S 0.02171 0.02171 0.02171 0.00225 0.00225 0.00225
O(1) 0.07188 0.07188 0.07188 -0.02096 -0.02096 -0.02096
O(2) 0.05316 0.04268 0.02321 0.02695 -0.00299 0.03294
Wat(1) 0.03594 0.02621 0.01872 0.00150 0.00674 -0.00374
Wat(2) 0.01647 0.02995 0.01273 0.00299 0.00299 -0.00449

loop_
_atom_site_label
_atom_site_fract_x
_atom_site_fract_y
_atom_site_fract_z
_atom_site_occupancy
_atom_site_U_iso_or_equiv
_atom_site_type_symbol
_atom_site_attached_hydrogens
K 0.50000 0.50000 0.50000 0.70000 0.03293 K 0
K* 0.48500 0.48500 0.48500 0.30000 0.03673 K 0
Al 0.00000 0.00000 0.00000 1.00000 ? Al 0
S 0.30750 0.30750 0.30750 1.00000 ? S 0
O(1) 0.23880 0.23880 0.23880 0.70000 ? O 0
O(1)* 0.37290 0.37290 0.37290 0.30000 0.07979 O 0
O(2) 0.31050 0.26480 0.42280 0.70000 ? O 0
O(2)* 0.20380 0.37360 0.29010 0.30000 0.04053 O 0
Wat(1) 0.04650 0.13530 0.30070 1.00000 ? O 2
Wat(2) 0.02060 -0.01900 0.15440 1.00000 ? O 2

loop_
_cod_changelog_entry_id
_cod_changelog_entry_author
_cod_changelog_entry_date
_cod_changelog_entry_text
1
;cod-tools version 3.8.0
Id: cif_guess_AMCSD_atom_types 9581 2023-05-17 12:35:41Z saulius
;
2023-05-23T09:21:08+03:00
;Derived atom types and hydrogen counts
from atom names that follow the AMCSD naming convention
(Wat == water, O-H == hydroxyl).
;

loop_
_cod_related_entry_id
_cod_related_entry_database
_cod_related_entry_code
1 AMCSD 0019046
